data_7020361
loop_
_publ_author_name
'Eckold, Pierre'
'Gee, William J.'
'Hill, Matthew R.'
'Batten, Stuart R.'

_publ_section_title
;
 Synthesis, characterisation and adsorption properties of a porous
 copper(ii) 3D coordination polymer exhibiting strong binding enthalpy and
 adsorption capacity for carbon dioxide.
;
_journal_issue 43
_journal_name_full 'Dalton transactions (Cambridge, England : 2003)'
_journal_page_first 13364
_journal_page_last 13369
_journal_paper_doi 10.1039/c2dt31361h
_journal_volume 41
_journal_year 2012
_chemical_formula_moiety 'C16 H12 Co N2 O4, 2(C H4 O)'
_chemical_formula_sum 'C18 H20 Co N2 O6'
_chemical_formula_weight 419.29
_chemical_name_systematic ?
_space_group_IT_number 14
_symmetry_cell_setting monoclinic
_symmetry_space_group_name_Hall '-P 2yn'
_symmetry_space_group_name_H-M 'P 1 21/n 1'
_atom_sites_solution_hydrogens geom
_atom_sites_solution_primary direct
_atom_sites_solution_secondary difmap
_audit_creation_method SHELXL-97
_cell_angle_alpha 90.00
_cell_angle_beta 95.28(3)
_cell_angle_gamma 90.00
_cell_formula_units_Z 2
_cell_length_a 8.2010(16)
_cell_length_b 10.492(2)
_cell_length_c 11.125(2)
_cell_measurement_reflns_used 16040
_cell_measurement_temperature 173(2)
_cell_measurement_theta_max 31.49
_cell_measurement_theta_min 3.16
_cell_volume 953.2(3)
_computing_cell_refinement 'XDS (Kabsch, 1993)'
_computing_data_collection 'Blu-Ice (McPhillips et al, 2002)'
_computing_data_reduction 'XDS (Kabsch, 1993)'
_computing_molecular_graphics X-SEED
_computing_publication_material 'XCIF V6.12 (BrukerAXS, 2001).'
_computing_structure_refinement 'SHELXL-97 (Sheldrick, 1997)'
_computing_structure_solution 'SHELXS-97 (Sheldrick, 1990)'
_diffrn_ambient_temperature 173(2)
_diffrn_detector_area_resol_mean none
_diffrn_measured_fraction_theta_full 0.987
_diffrn_measured_fraction_theta_max 0.744
_diffrn_measurement_device_type 'ADSC Quantum 210r'
_diffrn_measurement_method 'scans in phi'
_diffrn_radiation_monochromator silicon
_diffrn_radiation_source 'Australian synchrotron MX1'
_diffrn_radiation_type synchrotron
_diffrn_radiation_wavelength 0.710698
_diffrn_reflns_av_R_equivalents 0.0798
_diffrn_reflns_av_sigmaI/netI 0.0488
_diffrn_reflns_limit_h_max 11
_diffrn_reflns_limit_h_min -11
_diffrn_reflns_limit_k_max 14
_diffrn_reflns_limit_k_min -14
_diffrn_reflns_limit_l_max 14
_diffrn_reflns_limit_l_min -14
_diffrn_reflns_number 16040
_diffrn_reflns_theta_full 25.00
_diffrn_reflns_theta_max 31.49
_diffrn_reflns_theta_min 3.16
_diffrn_standards_decay_% none
_diffrn_standards_interval_count none
_diffrn_standards_interval_time none
_diffrn_standards_number 0
_exptl_absorpt_coefficient_mu 0.937
_exptl_absorpt_correction_type none
_exptl_absorpt_process_details none
_exptl_crystal_colour green
_exptl_crystal_density_diffrn 1.461
_exptl_crystal_density_method 'not measured'
_exptl_crystal_description prism
_exptl_crystal_F_000 434
_exptl_crystal_size_max 0.01
_exptl_crystal_size_mid 0.01
_exptl_crystal_size_min 0.01
_refine_diff_density_max 1.012
_refine_diff_density_min -1.330
_refine_diff_density_rms 0.132
_refine_ls_extinction_method none
_refine_ls_goodness_of_fit_ref 1.067
_refine_ls_hydrogen_treatment constr
_refine_ls_matrix_type full
_refine_ls_number_parameters 126
_refine_ls_number_reflns 2363
_refine_ls_number_restraints 0
_refine_ls_restrained_S_all 1.067
_refine_ls_R_factor_all 0.0584
_refine_ls_R_factor_gt 0.0567
_refine_ls_shift/su_max 0.000
_refine_ls_shift/su_mean 0.000
_refine_ls_structure_factor_coef Fsqd
_refine_ls_weighting_details 'calc w=1/[\s^2^(Fo^2^)+(0.0790P)^2^+2.7483P] where P=(Fo^2^+2Fc^2^)/3'
_refine_ls_weighting_scheme calc
_refine_ls_wR_factor_gt 0.1517
_refine_ls_wR_factor_ref 0.1534
_reflns_number_gt 2241
_reflns_number_total 2363
_reflns_threshold_expression >2sigma(I)
_cod_data_source_file c2dt31361h.txt
_cod_data_source_block c:\monop
_cod_original_sg_symbol_H-M 'P 21/n'
_cod_database_code 7020361

loop_
_symmetry_equiv_pos_as_xyz
'x, y, z'
'-x+1/2, y+1/2, -z+1/2'
'-x, -y, -z'
'x-1/2, -y-1/2, z-1/2'

loop_
_atom_site_label
_atom_site_type_symbol
_atom_site_fract_x
_atom_site_fract_y
_atom_site_fract_z
_atom_site_U_iso_or_equiv
_atom_site_adp_type
_atom_site_occupancy
_atom_site_symmetry_multiplicity
_atom_site_calc_flag
_atom_site_refinement_flags
Co1 Co 1.0000 0.5000 0.0000 0.00721(18) Uani 1 2 d S
C1 C 1.3147(3) 0.5127(2) 0.1202(2) 0.0129(5) Uani 1 1 d .
H1 H 1.2984 0.5999 0.0996 0.015 Uiso 1 1 calc R
N1 N 1.1951(2) 0.4308(2) 0.09728(18) 0.0102(4) Uani 1 1 d .
C2 C 1.4554(3) 0.4752(3) 0.1711(2) 0.0125(5) Uani 1 1 d .
H2 H 1.5420 0.5345 0.1877 0.015 Uiso 1 1 calc R
C4 C 1.3514(3) 0.2632(2) 0.1793(2) 0.0127(5) Uani 1 1 d .
H4 H 1.3630 0.1759 0.2010 0.015 Uiso 1 1 calc R
C5 C 1.2146(3) 0.3078(2) 0.1277(2) 0.0122(5) Uani 1 1 d .
H5 H 1.1251 0.2511 0.1109 0.015 Uiso 1 1 calc R
C3 C 1.4779(3) 0.3475(2) 0.2011(2) 0.0105(5) Uani 1 1 d .
O1 O 1.0011(2) 0.33585(18) -0.10306(17) 0.0140(4) Uani 1 1 d .
O2 O 1.1907(2) 0.57570(19) -0.11698(16) 0.0140(4) Uani 1 1 d .
C6 C 1.6291(3) 0.3031(2) 0.2493(2) 0.0118(5) Uani 1 1 d .
C8 C 1.6277(3) 0.2117(2) 0.3412(2) 0.0122(5) Uani 1 1 d .
H8 H 1.7320 0.1779 0.3685 0.015 Uiso 1 1 calc R
C7 C 1.7844(3) 0.3461(3) 0.2009(2) 0.0136(5) Uani 1 1 d .
H7 H 1.8809 0.3087 0.2394 0.016 Uiso 1 1 calc R
O3 O 0.8883(7) 0.0996(5) 0.0363(9) 0.146(4) Uani 1 1 d .
H3 H 0.9038 0.1783 0.0289 0.175 Uiso 1 1 calc R
C9 C 0.7339(12) 0.0728(7) 0.0035(7) 0.095(3) Uani 1 1 d .
H9A H 0.7018 -0.0032 0.0468 0.142 Uiso 1 1 calc R
H9B H 0.7200 0.0567 -0.0836 0.142 Uiso 1 1 calc R
H9C H 0.6650 0.1449 0.0229 0.142 Uiso 1 1 calc R

loop_
_atom_site_aniso_label
_atom_site_aniso_U_11
_atom_site_aniso_U_22
_atom_site_aniso_U_33
_atom_site_aniso_U_23
_atom_site_aniso_U_13
_atom_site_aniso_U_12
Co1 0.0055(3) 0.0086(3) 0.0066(3) -0.00019(14) -0.00430(16) 0.00009(14)
C1 0.0114(12) 0.0128(11) 0.0135(12) 0.0006(8) -0.0041(9) 0.0004(9)
N1 0.0081(9) 0.0128(9) 0.0086(9) 0.0012(7) -0.0050(7) 0.0013(7)
C2 0.0106(11) 0.0118(10) 0.0140(11) 0.0018(9) -0.0052(9) -0.0012(9)
C4 0.0112(11) 0.0120(11) 0.0138(11) 0.0024(8) -0.0055(9) -0.0009(9)
C5 0.0102(11) 0.0128(11) 0.0125(11) 0.0014(8) -0.0045(8) -0.0023(9)
C3 0.0077(10) 0.0146(11) 0.0087(10) 0.0022(8) -0.0027(8) 0.0003(9)
O1 0.0107(8) 0.0148(9) 0.0151(9) -0.0063(7) -0.0060(6) 0.0011(7)
O2 0.0094(8) 0.0188(9) 0.0130(8) 0.0048(7) -0.0028(6) -0.0014(7)
C6 0.0103(11) 0.0132(11) 0.0112(11) 0.0027(8) -0.0034(8) 0.0008(9)
C8 0.0090(10) 0.0134(11) 0.0133(11) 0.0028(9) -0.0044(8) 0.0015(9)
C7 0.0094(11) 0.0162(11) 0.0143(11) 0.0028(9) -0.0040(8) 0.0005(9)
O3 0.094(4) 0.072(3) 0.287(10) -0.096(5) 0.104(5) -0.048(3)
C9 0.167(9) 0.055(4) 0.070(4) -0.018(3) 0.047(5) -0.020(4)

loop_
_atom_type_symbol
_atom_type_description
_atom_type_scat_dispersion_real
_atom_type_scat_dispersion_imag
_atom_type_scat_source
C C 0.0033 0.0016 'International Tables Vol C Tables 4.2.6.8 and 6.1.1.4'
H H 0.0000 0.0000 'International Tables Vol C Tables 4.2.6.8 and 6.1.1.4'
N N 0.0061 0.0033 'International Tables Vol C Tables 4.2.6.8 and 6.1.1.4'
O O 0.0106 0.0060 'International Tables Vol C Tables 4.2.6.8 and 6.1.1.4'
Co Co 0.3494 0.9721 'International Tables Vol C Tables 4.2.6.8 and 6.1.1.4'

loop_
_geom_angle_atom_site_label_1
_geom_angle_atom_site_label_2
_geom_angle_atom_site_label_3
_geom_angle
_geom_angle_site_symmetry_1
_geom_angle_site_symmetry_3
N1 Co1 N1 180.00(11) 3_765 .
N1 Co1 O1 87.30(8) 3_765 3_765
N1 Co1 O1 92.70(8) . 3_765
N1 Co1 O1 92.70(8) 3_765 .
N1 Co1 O1 87.30(8) . .
O1 Co1 O1 180.00(10) 3_765 .
N1 Co1 O2 82.95(8) 3_765 3_765
N1 Co1 O2 97.05(8) . 3_765
O1 Co1 O2 86.27(8) 3_765 3_765
O1 Co1 O2 93.73(8) . 3_765
N1 Co1 O2 97.05(8) 3_765 .
N1 Co1 O2 82.95(8) . .
O1 Co1 O2 93.73(8) 3_765 .
O1 Co1 O2 86.27(8) . .
O2 Co1 O2 180.00(9) 3_765 .
C2 C1 N1 120.3(2) . .
C2 C1 H1 119.8 . .
N1 C1 H1 119.8 . .
C1 N1 C5 120.8(2) . .
C1 N1 Co1 114.65(17) . .
C5 N1 Co1 124.17(16) . .
C1 C2 C3 119.4(2) . .
C1 C2 H2 120.3 . .
C3 C2 H2 120.3 . .
C5 C4 C3 117.1(2) . .
C5 C4 H4 121.5 . .
C3 C4 H4 121.5 . .
C4 C5 N1 122.5(2) . .
C4 C5 H5 118.8 . .
N1 C5 H5 118.8 . .
C4 C3 C6 119.2(2) . .
C4 C3 C2 119.9(2) . .
C6 C3 C2 120.8(2) . .
C8 O1 Co1 127.16(15) 4_565 .
C7 O2 Co1 144.30(17) 3_865 .
C3 C6 C8 116.4(2) . .
C3 C6 C7 121.3(2) . .
C8 C6 C7 122.2(2) . .
O1 C8 C6 130.2(2) 4_666 .
O1 C8 H8 114.9 4_666 .
C6 C8 H8 114.9 . .
O2 C7 C6 131.1(2) 3_865 .
O2 C7 H7 114.5 3_865 .
C6 C7 H7 114.5 . .
C9 O3 H3 109.5 . .
O3 C9 H9A 109.5 . .
O3 C9 H9B 109.5 . .
H9A C9 H9B 109.5 . .
O3 C9 H9C 109.5 . .
H9A C9 H9C 109.5 . .
H9B C9 H9C 109.5 . .

loop_
_geom_bond_atom_site_label_1
_geom_bond_atom_site_label_2
_geom_bond_distance
_geom_bond_site_symmetry_2
Co1 N1 1.9851(19) 3_765
Co1 N1 1.9851(19) .
Co1 O1 2.0695(18) 3_765
Co1 O1 2.0695(18) .
Co1 O2 2.268(2) 3_765
Co1 O2 2.268(2) .
C1 C2 1.298(3) .
C1 N1 1.312(3) .
C1 H1 0.9500 .
N1 C5 1.339(3) .
C2 C3 1.389(3) .
C2 H2 0.9500 .
C4 C5 1.300(3) .
C4 C3 1.368(3) .
C4 H4 0.9500 .
C5 H5 0.9500 .
C3 C6 1.386(3) .
O1 C8 1.352(3) 4_565
O2 C7 1.273(3) 3_865
C6 C8 1.402(3) .
C6 C7 1.497(4) .
C8 O1 1.352(3) 4_666
C8 H8 0.9500 .
C7 O2 1.273(3) 3_865
C7 H7 0.9500 .
O3 C9 1.315(10) .
O3 H3 0.8400 .
C9 H9A 0.9800 .
C9 H9B 0.9800 .
C9 H9C 0.9800 .
